data_4030317
loop_
_publ_author_name
'Avila, Eloah P.'
'Justo, Rodrigo M. S.'
'Gon\,calves, Vanessa P'
'Pereira, Adriane A.'
'Diniz, Renata'
'Amarante, Giovanni W.'

_publ_section_title
;
 Chiral Br\/onsted Acid-Catalyzed Stereoselective Mannich-Type Reaction of
 Azlactones with Aldimines.
;
_journal_issue 1
_journal_name_full 'The Journal of organic chemistry'
_journal_page_first 590
_journal_paper_doi 10.1021/jo5024975
_journal_volume 80
_journal_year 2014
_chemical_absolute_configuration unk
_chemical_formula_moiety 'C18 H18 N2 O4 S'
_chemical_formula_sum 'C18 H18 N2 O4 S'
_chemical_formula_weight 358.40
_chemical_name_systematic
;
 ?
;
_space_group_crystal_system orthorhombic
_space_group_IT_number 19
_space_group_name_Hall 'P 2ac 2ab'
_space_group_name_H-M_alt 'P 21 21 21'
_symmetry_space_group_name_Hall 'P 2ac 2ab'
_symmetry_space_group_name_H-M 'P 21 21 21'
_atom_sites_solution_hydrogens mixed
_audit_creation_method SHELXL-2013
_cell_angle_alpha 90
_cell_angle_beta 90
_cell_angle_gamma 90
_cell_formula_units_Z 4
_cell_length_a 9.4842(5)
_cell_length_b 13.6912(7)
_cell_length_c 14.0603(6)
_cell_measurement_reflns_used 13950
_cell_measurement_temperature 293(2)
_cell_measurement_theta_max 62.2859
_cell_measurement_theta_min 1.8660
_cell_volume 1825.73(16)
_computing_cell_refinement
;
        CrysAlisPro, Oxford Diffraction Ltd.,
        Version 1.171.33.55 (release 05-01-2010 CrysAlis171 .NET)
        (compiled Jan  5 2010,16:28:46)
;
_computing_data_collection
;
        CrysAlisPro, Oxford Diffraction Ltd.,
    Version 1.171.33.55 (release 05-01-2010 CrysAlis171 .NET)
        (compiled Jan  5 2010,16:28:46)
;
_computing_data_reduction
;
        CrysAlisPro, Oxford Diffraction Ltd.,
    Version 1.171.33.55 (release 05-01-2010 CrysAlis171 .NET)
        (compiled Jan  5 2010,16:28:46)
;
_computing_structure_refinement 'SHELXL-97 (Sheldrick, 1997)'
_diffrn_ambient_temperature 293(2)
_diffrn_detector_area_resol_mean 10.4186
_diffrn_measured_fraction_theta_full 1.000
_diffrn_measured_fraction_theta_max 0.938
_diffrn_measurement_device_type 'Xcalibur, Atlas, Gemini ultra'
_diffrn_measurement_method '\w scans'
_diffrn_radiation_monochromator mirror
_diffrn_radiation_type MoK\a
_diffrn_radiation_wavelength 0.71073
_diffrn_reflns_av_R_equivalents 0.0442
_diffrn_reflns_av_unetI/netI 0.0554
_diffrn_reflns_limit_h_max 12
_diffrn_reflns_limit_h_min -11
_diffrn_reflns_limit_k_max 18
_diffrn_reflns_limit_k_min -17
_diffrn_reflns_limit_l_max 16
_diffrn_reflns_limit_l_min -19
_diffrn_reflns_number 13950
_diffrn_reflns_point_group_measured_fraction_full 1.000
_diffrn_reflns_point_group_measured_fraction_max 0.890
_diffrn_reflns_theta_full 25.242
_diffrn_reflns_theta_max 29.601
_diffrn_reflns_theta_min 2.076
_exptl_absorpt_coefficient_mu 0.201
_exptl_absorpt_correction_T_max 1.000
_exptl_absorpt_correction_T_min 0.910
_exptl_absorpt_correction_type multi-scan
_exptl_absorpt_process_details
;
CrysAlisPro, Oxford Diffraction Ltd.,
Version 1.171.33.55 (release 05-01-2010 CrysAlis171 .NET)
(compiled Jan  5 2010,16:28:46)
Empirical absorption correction using spherical harmonics,
 implemented in SCALE3 ABSPACK scaling algorithm.
;
_exptl_crystal_colour colorless
_exptl_crystal_density_diffrn 1.304
_exptl_crystal_density_method 'not measured'
_exptl_crystal_description prismatic
_exptl_crystal_F_000 752
_exptl_crystal_size_max 0.41
_exptl_crystal_size_mid 0.32
_exptl_crystal_size_min 0.23
_refine_diff_density_max 0.182
_refine_diff_density_min -0.251
_refine_diff_density_rms 0.036
_refine_ls_abs_structure_details
;
 Flack x determined using 1015 quotients [(I+)-(I-)]/[(I+)+(I-)]
 (Parsons and Flack (2004), Acta Cryst. A60, s61).
;
_refine_ls_abs_structure_Flack 0.08(6)
_refine_ls_extinction_coef 0.0071(12)
_refine_ls_extinction_expression Fc^*^=kFc[1+0.001xFc^2^\l^3^/sin(2\q)]^-1/4^
_refine_ls_extinction_method SHELXL
_refine_ls_goodness_of_fit_ref 1.015
_refine_ls_hydrogen_treatment mixed
_refine_ls_matrix_type full
_refine_ls_number_parameters 229
_refine_ls_number_reflns 4571
_refine_ls_number_restraints 0
_refine_ls_restrained_S_all 1.015
_refine_ls_R_factor_all 0.0843
_refine_ls_R_factor_gt 0.0458
_refine_ls_shift/su_max 0.000
_refine_ls_shift/su_mean 0.000
_refine_ls_structure_factor_coef Fsqd
_refine_ls_weighting_details 'w=1/[\s^2^(Fo^2^)+(0.0388P)^2^+0.0376P] where P=(Fo^2^+2Fc^2^)/3'
_refine_ls_weighting_scheme calc
_refine_ls_wR_factor_gt 0.0819
_refine_ls_wR_factor_ref 0.0955
_reflns_Friedel_coverage 0.681
_reflns_Friedel_fraction_full 1.000
_reflns_Friedel_fraction_max 0.829
_reflns_number_gt 3088
_reflns_number_total 4571
_reflns_threshold_expression 'I > 2\s(I)'
_cod_data_source_file jo5024975_si_001.cif
_cod_data_source_block 3b
_cod_depositor_comments 'Adding full bibliography for 4030317.cif.'
_cod_database_code 4030317
_shelx_space_group_comment
;
The symmetry employed for this shelxl refinement is uniquely defined
by the following loop, which should always be used as a source of
symmetry information in preference to the above space-group names.
They are only intended as comments.
;

loop_
_space_group_symop_operation_xyz
'x, y, z'
'-x+1/2, -y, z+1/2'
'x+1/2, -y+1/2, -z'
'-x, y+1/2, -z+1/2'

loop_
_atom_site_label
_atom_site_type_symbol
_atom_site_fract_x
_atom_site_fract_y
_atom_site_fract_z
_atom_site_U_iso_or_equiv
_atom_site_adp_type
_atom_site_occupancy
_atom_site_site_symmetry_order
_atom_site_calc_flag
_atom_site_refinement_flags_posn
_atom_site_refinement_flags_adp
S1 S 0.25217(8) 0.75616(6) 0.04310(4) 0.0447(2) Uani 1 1 d . .
N1 N 0.1756(2) 0.73898(18) -0.05746(14) 0.0429(6) Uani 1 1 d . .
H1N H 0.0991 0.7233 -0.0533 0.042(9) Uiso 1 1 d R .
N2 N 0.0459(2) 0.72154(16) -0.24632(15) 0.0413(6) Uani 1 1 d . .
O1 O 0.1481(2) 0.79444(18) 0.10563(15) 0.0705(7) Uani 1 1 d . .
O2 O 0.3759(2) 0.81256(15) 0.02469(14) 0.0549(6) Uani 1 1 d . .
O3 O 0.3894(2) 0.73051(19) -0.33997(15) 0.0702(7) Uani 1 1 d . .
O4 O 0.1742(2) 0.67015(17) -0.37247(13) 0.0557(6) Uani 1 1 d . .
C1 C 0.2532(3) 0.70421(19) -0.14064(16) 0.0383(6) Uani 1 1 d . .
H1 H 0.3471 0.7306 -0.1348 0.035(7) Uiso 1 1 d R .
C2 C 0.2595(3) 0.5942(2) -0.14863(17) 0.0407(6) Uani 1 1 d . .
C3 C 0.1452(4) 0.5350(2) -0.1284(2) 0.0598(9) Uani 1 1 d . .
H3 H 0.0601 0.5630 -0.1103 0.072 Uiso 1 1 calc R U
C4 C 0.1565(5) 0.4350(3) -0.1348(3) 0.0765(11) Uani 1 1 d . .
H4 H 0.0791 0.3958 -0.1207 0.092 Uiso 1 1 calc R U
C5 C 0.2803(5) 0.3932(3) -0.1617(3) 0.0790(12) Uani 1 1 d . .
H5 H 0.2876 0.3256 -0.1651 0.095 Uiso 1 1 calc R U
C6 C 0.3936(4) 0.4498(3) -0.1836(2) 0.0709(11) Uani 1 1 d . .
H6 H 0.4774 0.4210 -0.2036 0.085 Uiso 1 1 calc R U
C7 C 0.3841(3) 0.5504(3) -0.1762(2) 0.0533(8) Uani 1 1 d . .
H7 H 0.4623 0.5888 -0.1899 0.064 Uiso 1 1 calc R U
C8 C 0.1989(4) 0.8657(2) -0.2227(2) 0.0627(9) Uani 1 1 d . .
H8A H 0.1485 0.8871 -0.1672 0.094 Uiso 1 1 calc R U
H8B H 0.1575 0.8944 -0.2783 0.094 Uiso 1 1 calc R U
H8C H 0.2957 0.8854 -0.2178 0.094 Uiso 1 1 calc R U
C9 C 0.1909(3) 0.7548(2) -0.22986(18) 0.0438(6) Uani 1 1 d . .
C10 C 0.2701(3) 0.7197(2) -0.3173(2) 0.0521(8) Uani 1 1 d . .
C11 C 0.0454(3) 0.6761(2) -0.32442(19) 0.0428(7) Uani 1 1 d . .
C12 C -0.0738(3) 0.6298(2) -0.37158(19) 0.0435(7) Uani 1 1 d . .
C13 C -0.2046(3) 0.6298(2) -0.3280(2) 0.0508(8) Uani 1 1 d . .
H13 H -0.2150 0.6566 -0.2676 0.061 Uiso 1 1 calc R U
C14 C -0.3188(4) 0.5906(2) -0.3735(3) 0.0625(9) Uani 1 1 d . .
H14 H -0.4072 0.5933 -0.3450 0.075 Uiso 1 1 calc R U
C15 C -0.3036(4) 0.5471(3) -0.4614(3) 0.0688(10) Uani 1 1 d . .
H15 H -0.3813 0.5198 -0.4917 0.083 Uiso 1 1 calc R U
C16 C -0.1738(5) 0.5441(3) -0.5037(2) 0.0755(11) Uani 1 1 d . .
H16 H -0.1631 0.5139 -0.5625 0.091 Uiso 1 1 calc R U
C17 C -0.0595(4) 0.5856(3) -0.4598(2) 0.0627(9) Uani 1 1 d . .
H17 H 0.0282 0.5840 -0.4894 0.075 Uiso 1 1 calc R U
C18 C 0.3088(4) 0.6429(3) 0.0871(2) 0.0728(11) Uani 1 1 d . .
H18A H 0.3793 0.6163 0.0455 0.109 Uiso 1 1 calc R U
H18B H 0.2300 0.5989 0.0904 0.109 Uiso 1 1 calc R U
H18C H 0.3479 0.6514 0.1495 0.109 Uiso 1 1 calc R U

loop_
_atom_site_aniso_label
_atom_site_aniso_U_11
_atom_site_aniso_U_22
_atom_site_aniso_U_33
_atom_site_aniso_U_23
_atom_site_aniso_U_13
_atom_site_aniso_U_12
S1 0.0378(4) 0.0551(4) 0.0411(3) -0.0098(3) -0.0025(3) 0.0045(4)
N1 0.0248(12) 0.0575(15) 0.0464(12) -0.0091(11) 0.0016(9) -0.0007(12)
N2 0.0380(13) 0.0457(14) 0.0403(12) -0.0032(11) -0.0012(10) 0.0031(11)
O1 0.0536(14) 0.1032(18) 0.0548(12) -0.0320(13) 0.0052(11) 0.0114(13)
O2 0.0381(12) 0.0633(13) 0.0633(13) -0.0056(11) -0.0138(10) -0.0042(11)
O3 0.0465(14) 0.0970(19) 0.0671(13) 0.0078(14) 0.0153(11) -0.0073(14)
O4 0.0488(13) 0.0757(15) 0.0425(10) -0.0091(10) 0.0091(10) -0.0019(11)
C1 0.0268(13) 0.0469(14) 0.0412(13) -0.0069(11) 0.0016(13) -0.0040(14)
C2 0.0373(15) 0.0483(15) 0.0364(13) -0.0052(11) -0.0028(13) 0.0012(15)
C3 0.052(2) 0.051(2) 0.076(2) -0.0091(17) 0.0020(18) -0.0044(17)
C4 0.077(3) 0.055(2) 0.097(3) -0.002(2) -0.008(2) -0.019(2)
C5 0.102(4) 0.045(2) 0.090(3) -0.0136(19) -0.025(3) 0.010(2)
C6 0.072(3) 0.065(2) 0.076(2) -0.018(2) -0.010(2) 0.026(2)
C7 0.0474(19) 0.062(2) 0.0502(17) -0.0086(16) -0.0005(15) 0.0078(17)
C8 0.069(2) 0.0473(19) 0.072(2) 0.0056(16) -0.0042(18) -0.0066(17)
C9 0.0384(15) 0.0490(17) 0.0440(14) -0.0036(14) 0.0024(12) -0.0037(15)
C10 0.0462(19) 0.0635(19) 0.0466(15) 0.0076(14) 0.0038(14) -0.0027(16)
C11 0.0425(17) 0.0479(17) 0.0381(15) 0.0026(13) 0.0025(13) 0.0025(14)
C12 0.0504(19) 0.0414(16) 0.0386(15) -0.0003(12) -0.0029(13) 0.0056(14)
C13 0.052(2) 0.0458(17) 0.0543(17) -0.0104(14) 0.0018(15) 0.0036(15)
C14 0.048(2) 0.058(2) 0.081(2) -0.0098(19) -0.0044(19) -0.0007(17)
C15 0.068(2) 0.064(2) 0.074(2) -0.009(2) -0.020(2) -0.008(2)
C16 0.082(3) 0.091(3) 0.0530(19) -0.022(2) -0.013(2) -0.005(2)
C17 0.062(2) 0.080(2) 0.0461(17) -0.0108(18) 0.0005(17) -0.0011(19)
C18 0.090(3) 0.069(2) 0.059(2) 0.0112(18) -0.0089(19) 0.007(2)

loop_
_atom_type_symbol
_atom_type_description
_atom_type_scat_dispersion_real
_atom_type_scat_dispersion_imag
_atom_type_scat_source
C C 0.0033 0.0016 'International Tables Vol C Tables 4.2.6.8 and 6.1.1.4'
H H 0.0000 0.0000 'International Tables Vol C Tables 4.2.6.8 and 6.1.1.4'
O O 0.0106 0.0060 'International Tables Vol C Tables 4.2.6.8 and 6.1.1.4'
S S 0.1246 0.1234 'International Tables Vol C Tables 4.2.6.8 and 6.1.1.4'
N N 0.0061 0.0033 'International Tables Vol C Tables 4.2.6.8 and 6.1.1.4'

loop_
_geom_angle_atom_site_label_1
_geom_angle_atom_site_label_2
_geom_angle_atom_site_label_3
_geom_angle
O1 S1 O2 118.88(14)
O1 S1 N1 106.54(13)
O2 S1 N1 106.91(12)
O1 S1 C18 108.67(17)
O2 S1 C18 106.89(16)
N1 S1 C18 108.61(15)
C1 N1 S1 121.63(18)
C11 N2 C9 107.1(2)
C10 O4 C11 106.1(2)
N1 C1 C2 113.8(2)
N1 C1 C9 108.1(2)
C2 C1 C9 113.6(2)
C7 C2 C3 118.3(3)
C7 C2 C1 119.2(3)
C3 C2 C1 122.6(3)
C4 C3 C2 120.6(3)
C5 C4 C3 120.2(4)
C4 C5 C6 120.4(3)
C5 C6 C7 119.9(4)
C2 C7 C6 120.6(4)
N2 C9 C10 103.8(2)
N2 C9 C8 111.5(3)
C10 C9 C8 110.1(3)
N2 C9 C1 110.3(2)
C10 C9 C1 109.0(2)
C8 C9 C1 111.9(2)
O3 C10 O4 122.8(3)
O3 C10 C9 130.6(3)
O4 C10 C9 106.6(2)
N2 C11 O4 116.5(3)
N2 C11 C12 127.8(3)
O4 C11 C12 115.7(2)
C13 C12 C17 118.9(3)
C13 C12 C11 119.7(2)
C17 C12 C11 121.4(3)
C14 C13 C12 120.2(3)
C13 C14 C15 120.4(3)
C16 C15 C14 119.8(3)
C15 C16 C17 120.3(3)
C16 C17 C12 120.4(3)
N1 C1 H1 106.00
C2 C1 H1 110.00
C9 C1 H1 105.00
C2 C3 H3 120.00
C4 C3 H3 120.00
C3 C4 H4 120.00
C5 C4 H4 120.00
C4 C5 H5 120.00
C6 C5 H5 120.00
C5 C6 H6 120.00
C7 C6 H6 120.00
C2 C7 H7 120.00
C6 C7 H7 120.00
C9 C8 H8A 109.00
C9 C8 H8B 109.00
C9 C8 H8C 109.00
H8A C8 H8B 109.00
H8A C8 H8C 109.00
H8B C8 H8C 109.00
C12 C13 H13 120.00
C14 C13 H13 120.00
C13 C14 H14 120.00
C15 C14 H14 120.00
C14 C15 H15 120.00
C16 C15 H15 120.00
C15 C16 H16 120.00
C17 C16 H16 120.00
C12 C17 H17 120.00
C16 C17 H17 120.00
S1 C18 H18A 109.00
S1 C18 H18B 109.00
S1 C18 H18C 109.00
H18A C18 H18B 109.00
H18A C18 H18C 109.00
H18B C18 H18C 109.00
S1 N1 H1N 114.00
C1 N1 H1N 117.00

loop_
_geom_bond_atom_site_label_1
_geom_bond_atom_site_label_2
_geom_bond_distance
S1 O1 1.422(2)
S1 O2 1.428(2)
S1 N1 1.607(2)
S1 C18 1.754(4)
N1 C1 1.462(3)
N2 C11 1.262(3)
N2 C9 1.466(3)
O3 C10 1.185(4)
O4 C10 1.375(4)
O4 C11 1.398(3)
C1 C2 1.512(4)
C1 C9 1.550(4)
C2 C7 1.381(4)
C2 C3 1.382(4)
C3 C4 1.377(5)
C4 C5 1.360(5)
C5 C6 1.361(5)
C6 C7 1.383(5)
C8 C9 1.524(4)
C9 C10 1.519(4)
C11 C12 1.456(4)
C12 C13 1.384(4)
C12 C17 1.387(4)
C13 C14 1.367(4)
C14 C15 1.379(5)
C15 C16 1.368(5)
C16 C17 1.370(5)
C1 H1 0.9600
C3 H3 0.9300
C4 H4 0.9300
C5 H5 0.9300
C6 H6 0.9300
C7 H7 0.9300
C8 H8A 0.9600
C8 H8B 0.9600
C8 H8C 0.9600
C13 H13 0.9300
C14 H14 0.9300
C15 H15 0.9300
C16 H16 0.9300
C17 H17 0.9300
C18 H18A 0.9600
C18 H18B 0.9600
C18 H18C 0.9600

loop_
_geom_contact_atom_site_label_1
_geom_contact_atom_site_label_2
_geom_contact_distance
_geom_contact_site_symmetry_2
_geom_contact_publ_flag
O2 C15 3.402(5) 4_554 no
O2 N1 2.965(5) 3_565 no
O3 C7 3.375(5) . no
O3 C14 3.399(5) 1_655 no
O4 C2 3.412(5) . no
O4 N2 2.263(5) . no
O1 H13 2.710 3_565 no
O1 H7 2.660 3_465 no
O1 H1 2.910 3_465 no
O2 H3 2.720 3_565 no
O2 H1 2.520 . no
O2 H1N 2.210 3_565 no
O2 H15 2.880 4_554 no
O3 H14 2.690 1_655 no
O3 H1 2.910 . no
O3 H8C 2.870 . no
O4 H17 2.450 . no
N1 N2 2.936(5) . no
N1 O2 2.965(5) 3_465 no
N2 O4 2.263(5) . no
N2 N1 2.936(5) . no
N2 C3 3.187(5) . no
N1 H3 2.750 . no
N1 H8A 2.560 . no
N2 H1N 2.760 . no
N2 H3 2.900 . no
N2 H13 2.650 . no
N2 H18C 2.900 3_465 no

loop_
_geom_hbond_atom_site_label_D
_geom_hbond_atom_site_label_H
_geom_hbond_atom_site_label_A
_geom_hbond_distance_DH
_geom_hbond_distance_HA
_geom_hbond_distance_DA
_geom_hbond_angle_DHA
_geom_hbond_site_symmetry_A
_geom_hbond_publ_flag
N1 H1N O2 0.7600 2.2100 2.965(5) 173.00 3_465 yes
C1 H1 O2 0.9600 2.5200 2.993(5) 110.00 . yes
C8 H8A N1 0.9600 2.5600 2.907(5) 101.00 . yes
C17 H17 O4 0.9300 2.4500 2.786(5) 101.00 . yes

loop_
_geom_torsion_atom_site_label_1
_geom_torsion_atom_site_label_2
_geom_torsion_atom_site_label_3
_geom_torsion_atom_site_label_4
_geom_torsion
_geom_torsion_publ_flag
O1 S1 N1 C1 177.02 no
O2 S1 N1 C1 48.93 no
C18 S1 N1 C1 -66.08 no
C11 O4 C10 O3 -177.75 no
C11 O4 C10 C9 1.32 no
C10 O4 C11 N2 -0.57 no
C10 O4 C11 C12 178.71 no
S1 N1 C1 C2 88.68 no
S1 N1 C1 C9 -144.21 no
C11 N2 C9 C1 -115.33 no
C11 N2 C9 C8 119.77 no
C11 N2 C9 C10 1.25 no
C9 N2 C11 O4 -0.50 no
C9 N2 C11 C12 -179.67 no
N1 C1 C2 C3 40.57 no
N1 C1 C2 C7 -138.72 no
C9 C1 C2 C3 -83.63 no
C9 C1 C2 C7 97.08 no
N1 C1 C9 N2 -66.73 no
N1 C1 C9 C8 57.97 no
N1 C1 C9 C10 179.98 no
C2 C1 C9 N2 60.52 no
C2 C1 C9 C8 -174.78 no
C2 C1 C9 C10 -52.77 no
C1 C2 C3 C4 -178.69 no
C7 C2 C3 C4 0.60 no
C1 C2 C7 C6 179.57 no
C3 C2 C7 C6 0.25 no
C2 C3 C4 C5 -0.33 no
C3 C4 C5 C6 -0.83 no
C4 C5 C6 C7 1.68 no
C5 C6 C7 C2 -1.39 no
N2 C9 C10 O3 177.39 no
N2 C9 C10 O4 -1.58 no
C1 C9 C10 O3 -65.10 no
C1 C9 C10 O4 115.93 no
C8 C9 C10 O3 57.93 no
C8 C9 C10 O4 -121.04 no
O4 C11 C12 C13 178.29 no
O4 C11 C12 C17 -1.86 no
N2 C11 C12 C13 -2.53 no
N2 C11 C12 C17 177.32 no
C11 C12 C13 C14 176.97 no
C17 C12 C13 C14 -2.88 no
C11 C12 C17 C16 -178.72 no
C13 C12 C17 C16 1.13 no
C12 C13 C14 C15 2.70 no
C13 C14 C15 C16 -0.72 no
C14 C15 C16 C17 -1.04 no
C15 C16 C17 C12 0.82 no
